data_7130301
loop_
_publ_author_name
'Rekhroukh, Feriel'
'Zhang, Linxing'
'Kong, Richard Y.'
'White, Andrew J. P.'
'Crimmin, Mark Richard'

_publ_section_title
;
 Stereoselective Insertion of Cyclopropenes into Mg--Mg Bonds
;
_journal_name_full 'Chemical Communications'
_journal_paper_doi 10.1039/D2CC02931F
_journal_year 2022
_chemical_formula_moiety 'C82 H112 Mg2 N8, 4(C7 H8)'
_chemical_formula_sum 'C110 H144 Mg2 N8'
_chemical_formula_weight 1626.94
_space_group_crystal_system triclinic
_space_group_IT_number 2
_space_group_name_Hall '-P 1'
_space_group_name_H-M_alt 'P -1'
_atom_sites_solution_hydrogens geom
_audit_creation_method SHELXL-2018/3
_audit_update_record
;
2022-05-20 deposited with the CCDC.	2022-06-28 downloaded from the CCDC.
;
_cell_angle_alpha 93.739(6)
_cell_angle_beta 107.276(7)
_cell_angle_gamma 110.812(7)
_cell_formula_units_Z 2
_cell_length_a 13.7599(11)
_cell_length_b 18.6960(13)
_cell_length_c 22.2335(14)
_cell_measurement_reflns_used 5828
_cell_measurement_temperature 173(2)
_cell_measurement_theta_max 25.7400
_cell_measurement_theta_min 2.8290
_cell_volume 5011.0(7)
_computing_cell_refinement 'CrysAlisPro, Rigaku OD'
_computing_data_collection 'CrysAlisPro, Rigaku OD'
_computing_data_reduction 'CrysAlisPro, Rigaku OD'
_computing_molecular_graphics 'Bruker SHELXTL'
_computing_publication_material 'CIFTAB-2014 (Sheldrick, 2017)'
_computing_structure_refinement 'SHELXL-2018/3 (Sheldrick, 2018)'
_computing_structure_solution 'SHELXS-2014 (Sheldrick, 2017)'
_diffrn_ambient_temperature 173(2)
_diffrn_detector_area_resol_mean 16.0382
_diffrn_measured_fraction_theta_full 0.980
_diffrn_measured_fraction_theta_max 0.778
_diffrn_measurement_device_type 'Agilent Xcalibur 3 E'
_diffrn_measurement_method 'omega scans'
_diffrn_radiation_type MoK\a
_diffrn_radiation_wavelength 0.71073
_diffrn_reflns_av_R_equivalents 0.0533
_diffrn_reflns_av_unetI/netI 0.1532
_diffrn_reflns_Laue_measured_fraction_full 0.980
_diffrn_reflns_Laue_measured_fraction_max 0.778
_diffrn_reflns_limit_h_max 18
_diffrn_reflns_limit_h_min -11
_diffrn_reflns_limit_k_max 23
_diffrn_reflns_limit_k_min -22
_diffrn_reflns_limit_l_max 26
_diffrn_reflns_limit_l_min -28
_diffrn_reflns_number 20952
_diffrn_reflns_point_group_measured_fraction_full 0.980
_diffrn_reflns_point_group_measured_fraction_max 0.778
_diffrn_reflns_theta_full 25.242
_diffrn_reflns_theta_max 28.348
_diffrn_reflns_theta_min 2.309
_diffrn_source 'Enhance (Mo) X-ray Source'
_exptl_absorpt_coefficient_mu 0.074
_exptl_absorpt_correction_T_max 0.973
_exptl_absorpt_correction_T_min 0.965
_exptl_absorpt_correction_type analytical
_exptl_absorpt_process_details
; 
CrysAlisPro 1.171.40.53 (Rigaku Oxford Diffraction, 2019) 
Analytical numeric absorption correction using a multifaceted crystal 
model based on expressions derived by R.C. Clark & J.S. Reid. 
(Clark, R. C. & Reid, J. S. (1995). Acta Cryst. A51, 887-897) 
Empirical absorption correction using spherical harmonics, 
implemented in SCALE3 ABSPACK scaling algorithm. 
;
_exptl_crystal_colour Colourless
_exptl_crystal_density_diffrn 1.078
_exptl_crystal_description needles
_exptl_crystal_F_000 1768
_exptl_crystal_size_max 0.675
_exptl_crystal_size_mid 0.509
_exptl_crystal_size_min 0.470
_refine_diff_density_max 0.381
_refine_diff_density_min -0.304
_refine_diff_density_rms 0.072
_refine_ls_extinction_coef 0.0056(8)
_refine_ls_extinction_expression Fc^*^=kFc[1+0.001xFc^2^\l^3^/sin(2\q)]^-1/4^
_refine_ls_extinction_method 'SHELXL-2018/3 (Sheldrick 2018)'
_refine_ls_goodness_of_fit_ref 0.932
_refine_ls_hydrogen_treatment constr
_refine_ls_matrix_type full
_refine_ls_number_parameters 1157
_refine_ls_number_reflns 20952
_refine_ls_number_restraints 425
_refine_ls_restrained_S_all 0.933
_refine_ls_R_factor_all 0.1830
_refine_ls_R_factor_gt 0.0872
_refine_ls_shift/su_max 0.005
_refine_ls_shift/su_mean 0.000
_refine_ls_structure_factor_coef Fsqd
_refine_ls_weighting_details 'w=1/[\s^2^(Fo^2^)+(0.1277P)^2^] where P=(Fo^2^+2Fc^2^)/3'
_refine_ls_weighting_scheme calc
_refine_ls_wR_factor_gt 0.2138
_refine_ls_wR_factor_ref 0.2439
_reflns_Friedel_coverage 0.000
_reflns_number_gt 8944
_reflns_number_total 20952
_reflns_threshold_expression 'I > 2\s(I)'
_cod_data_source_file d2cc02931f3.cif
_cod_data_source_block 3a-DMAP2
_cod_database_code 7130301
_shelx_shelxl_version_number 2018/3
_shelx_space_group_comment
; 
The symmetry employed for this shelxl refinement is uniquely defined 
by the following loop, which should always be used as a source of 
symmetry information in preference to the above space-group names. 
They are only intended as comments. 
;

loop_
_space_group_symop_operation_xyz
'x, y, z'
'-x, -y, -z'

loop_
_atom_site_label
_atom_site_type_symbol
_atom_site_fract_x
_atom_site_fract_y
_atom_site_fract_z
_atom_site_U_iso_or_equiv
_atom_site_adp_type
_atom_site_occupancy
_atom_site_site_symmetry_order
_atom_site_calc_flag
_atom_site_refinement_flags_posn
_atom_site_refinement_flags_adp
_atom_site_refinement_flags_occupancy
_atom_site_disorder_assembly
_atom_site_disorder_group
Mg1 Mg 0.72135(14) 0.36983(10) 0.19991(7) 0.0297(4) Uani 1 1 d . . . . .
Mg2 Mg 0.66367(14) 0.13128(10) 0.30204(8) 0.0337(4) Uani 1 1 d . . . . .
N1 N 0.8595(3) 0.4764(2) 0.23831(18) 0.0296(10) Uani 1 1 d . . . . .
C1 C 0.8758(5) 0.5352(3) 0.2077(2) 0.0350(13) Uani 1 1 d . . . . .
C2 C 0.7983(5) 0.5382(3) 0.1511(2) 0.0421(14) Uani 1 1 d . . . . .
H2A H 0.825928 0.580668 0.131192 0.050 Uiso 1 1 calc R U . . .
C3 C 0.6882(5) 0.4894(3) 0.1196(2) 0.0384(14) Uani 1 1 d . . . . .
N3 N 0.6371(4) 0.4222(3) 0.13458(19) 0.0358(11) Uani 1 1 d . . . . .
C4 C 0.9813(5) 0.6067(3) 0.2351(3) 0.0483(15) Uani 1 1 d . . . . .
H4A H 1.002652 0.617878 0.281908 0.072 Uiso 1 1 calc R U . . .
H4B H 0.970130 0.651044 0.217613 0.072 Uiso 1 1 calc R U . . .
H4C H 1.040068 0.597715 0.223558 0.072 Uiso 1 1 calc R U . . .
C5 C 0.6291(6) 0.5214(4) 0.0658(3) 0.0631(19) Uani 1 1 d . . . . .
H5A H 0.624879 0.496174 0.024508 0.095 Uiso 1 1 calc R U . . .
H5B H 0.670221 0.577786 0.072192 0.095 Uiso 1 1 calc R U . . .
H5C H 0.554193 0.510845 0.065986 0.095 Uiso 1 1 calc R U . . .
C6 C 0.9444(4) 0.4871(3) 0.2987(2) 0.0358(13) Uani 1 1 d . . . . .
C7 C 0.9283(5) 0.5092(4) 0.3551(3) 0.0472(16) Uani 1 1 d . . . . .
C8 C 1.0167(7) 0.5229(4) 0.4140(3) 0.064(2) Uani 1 1 d . . . . .
H8A H 1.007178 0.535297 0.453447 0.076 Uiso 1 1 calc R U . . .
C9 C 1.1126(7) 0.5189(4) 0.4152(4) 0.076(2) Uani 1 1 d . . . . .
H9A H 1.171603 0.532296 0.454890 0.091 Uiso 1 1 calc R U . . .
C10 C 1.1261(5) 0.4957(3) 0.3597(3) 0.0539(17) Uani 1 1 d . . . . .
H10A H 1.193713 0.491398 0.361723 0.065 Uiso 1 1 calc R U . . .
C11 C 1.0429(5) 0.4781(3) 0.3003(3) 0.0430(15) Uani 1 1 d . . . . .
C12 C 0.8223(6) 0.5174(4) 0.3534(3) 0.0633(19) Uani 1 1 d . . . . .
H12A H 0.761978 0.483044 0.313384 0.076 Uiso 1 1 calc R U . . .
C13 C 0.8318(8) 0.6013(5) 0.3519(5) 0.118(3) Uani 1 1 d . . . . .
H13A H 0.758350 0.602753 0.342613 0.177 Uiso 1 1 calc R U . . .
H13B H 0.861647 0.620313 0.318463 0.177 Uiso 1 1 calc R U . . .
H13C H 0.881309 0.634454 0.393658 0.177 Uiso 1 1 calc R U . . .
C14 C 0.7888(9) 0.4912(7) 0.4123(4) 0.132(4) Uani 1 1 d . . . . .
H14A H 0.841867 0.528363 0.451594 0.198 Uiso 1 1 calc R U . . .
H14B H 0.789030 0.439239 0.415792 0.198 Uiso 1 1 calc R U . . .
H14C H 0.714513 0.489499 0.406477 0.198 Uiso 1 1 calc R U . . .
C15 C 1.0608(5) 0.4495(3) 0.2411(3) 0.0431(14) Uani 1 1 d . . . . .
H15A H 1.002548 0.452076 0.202710 0.052 Uiso 1 1 calc R U . . .
C16 C 1.0469(6) 0.3638(4) 0.2382(3) 0.071(2) Uani 1 1 d . . . . .
H16A H 1.050021 0.343711 0.197325 0.107 Uiso 1 1 calc R U . . .
H16B H 0.975279 0.332855 0.241843 0.107 Uiso 1 1 calc R U . . .
H16C H 1.106533 0.360310 0.273717 0.107 Uiso 1 1 calc R U . . .
C17 C 1.1739(6) 0.4980(5) 0.2371(3) 0.086(2) Uani 1 1 d . . . . .
H17A H 1.232368 0.500759 0.276429 0.129 Uiso 1 1 calc R U . . .
H17B H 1.178541 0.550802 0.232465 0.129 Uiso 1 1 calc R U . . .
H17C H 1.183240 0.473689 0.200032 0.129 Uiso 1 1 calc R U . . .
C18 C 0.5205(4) 0.3872(3) 0.1050(3) 0.0389(14) Uani 1 1 d . . . . .
C19 C 0.4722(5) 0.3279(4) 0.0509(3) 0.0478(16) Uani 1 1 d . . . . .
C20 C 0.3558(6) 0.2910(4) 0.0245(3) 0.0651(18) Uani 1 1 d . . . . .
H20A H 0.321408 0.250059 -0.012021 0.078 Uiso 1 1 calc R U . . .
C21 C 0.2919(6) 0.3152(5) 0.0525(4) 0.078(2) Uani 1 1 d . . . . .
H21A H 0.213549 0.290532 0.034465 0.094 Uiso 1 1 calc R U . . .
C22 C 0.3390(6) 0.3734(5) 0.1050(4) 0.083(2) Uani 1 1 d . . . . .
H22A H 0.293041 0.388508 0.122957 0.099 Uiso 1 1 calc R U . . .
C23 C 0.4535(5) 0.4112(4) 0.1327(3) 0.0600(18) Uani 1 1 d . . . . .
C24 C 0.5397(6) 0.3018(4) 0.0192(3) 0.0562(17) Uani 1 1 d . . . . .
H24A H 0.619217 0.333203 0.045378 0.067 Uiso 1 1 calc R U . . .
C25 C 0.5250(8) 0.3157(6) -0.0487(4) 0.120(3) Uani 1 1 d . . . . .
H25A H 0.449576 0.282629 -0.076957 0.181 Uiso 1 1 calc R U . . .
H25B H 0.578180 0.302802 -0.063621 0.181 Uiso 1 1 calc R U . . .
H25C H 0.537883 0.370578 -0.049581 0.181 Uiso 1 1 calc R U . . .
C26 C 0.5215(9) 0.2150(5) 0.0182(4) 0.115(3) Uani 1 1 d . . . . .
H26A H 0.443910 0.181934 -0.006348 0.173 Uiso 1 1 calc R U . . .
H26B H 0.539509 0.205631 0.062294 0.173 Uiso 1 1 calc R U . . .
H26C H 0.569423 0.202483 -0.001840 0.173 Uiso 1 1 calc R U . . .
C27 C 0.5069(5) 0.4783(4) 0.1914(3) 0.0616(18) Uani 1 1 d . . . . .
H27A H 0.586334 0.506925 0.196217 0.074 Uiso 1 1 calc R U . . .
C28 C 0.5024(8) 0.4474(4) 0.2498(4) 0.098(3) Uani 1 1 d . . . . .
H28A H 0.537878 0.490552 0.286788 0.147 Uiso 1 1 calc R U . . .
H28B H 0.541227 0.412054 0.255972 0.147 Uiso 1 1 calc R U . . .
H28C H 0.424947 0.418873 0.245790 0.147 Uiso 1 1 calc R U . . .
C29 C 0.4487(7) 0.5371(5) 0.1824(4) 0.107(3) Uani 1 1 d . . . . .
H29A H 0.373488 0.511783 0.183275 0.160 Uiso 1 1 calc R U . . .
H29B H 0.445313 0.553434 0.141102 0.160 Uiso 1 1 calc R U . . .
H29C H 0.490851 0.582766 0.217199 0.160 Uiso 1 1 calc R U . . .
N31 N 0.7816(4) 0.3164(3) 0.14061(19) 0.0407(12) Uani 1 1 d . . . . .
C32 C 0.8283(5) 0.3552(3) 0.1009(2) 0.0396(14) Uani 1 1 d . . . . .
H32A H 0.836165 0.407869 0.101784 0.048 Uiso 1 1 calc R U . . .
C33 C 0.8652(5) 0.3242(3) 0.0596(2) 0.0399(14) Uani 1 1 d . . . . .
H33A H 0.895607 0.354836 0.032142 0.048 Uiso 1 1 calc R U . . .
C34 C 0.8589(5) 0.2481(3) 0.0571(3) 0.0475(15) Uani 1 1 d . . . . .
C35 C 0.8076(5) 0.2044(3) 0.0984(3) 0.0490(16) Uani 1 1 d . . . . .
H35A H 0.798593 0.151685 0.099012 0.059 Uiso 1 1 calc R U . . .
C36 C 0.7729(5) 0.2419(3) 0.1363(3) 0.0456(15) Uani 1 1 d . . . . .
H36A H 0.738320 0.212387 0.162848 0.055 Uiso 1 1 calc R U . . .
N37 N 0.8951(5) 0.2151(3) 0.0180(3) 0.0685(17) Uani 1 1 d . . . . .
C38 C 0.9449(8) 0.2594(5) -0.0243(4) 0.096(3) Uani 1 1 d . . . . .
H38A H 0.897106 0.284294 -0.047396 0.144 Uiso 1 1 calc R U . . .
H38B H 0.953442 0.224294 -0.055152 0.144 Uiso 1 1 calc R U . . .
H38C H 1.017678 0.299553 0.001242 0.144 Uiso 1 1 calc R U . . .
C39 C 0.9016(7) 0.1395(4) 0.0223(4) 0.089(2) Uani 1 1 d . . . . .
H39A H 0.942690 0.139483 0.066610 0.133 Uiso 1 1 calc R U . . .
H39B H 0.939746 0.129126 -0.006013 0.133 Uiso 1 1 calc R U . . .
H39C H 0.826690 0.098816 0.009049 0.133 Uiso 1 1 calc R U . . .
N41 N 0.6640(4) 0.0273(3) 0.2611(2) 0.0360(11) Uani 1 1 d . . . . .
C41 C 0.6578(5) -0.0328(3) 0.2920(3) 0.0441(15) Uani 1 1 d . . . . .
C42 C 0.6391(5) -0.0358(3) 0.3497(3) 0.0466(15) Uani 1 1 d . . . . .
H42A H 0.653120 -0.075942 0.370097 0.056 Uiso 1 1 calc R U . . .
C43 C 0.6038(5) 0.0089(4) 0.3831(3) 0.0515(17) Uani 1 1 d . . . . .
N43 N 0.5972(4) 0.0752(3) 0.3684(2) 0.0422(12) Uani 1 1 d D . . . .
C44 C 0.6729(6) -0.1032(3) 0.2630(3) 0.0644(19) Uani 1 1 d . . . . .
H44A H 0.617554 -0.125751 0.219939 0.097 Uiso 1 1 calc R U . . .
H44B H 0.663434 -0.142479 0.290299 0.097 Uiso 1 1 calc R U . . .
H44C H 0.747255 -0.086490 0.260296 0.097 Uiso 1 1 calc R U . . .
C45 C 0.5728(7) -0.0200(5) 0.4398(4) 0.090(3) Uani 1 1 d . . . . .
H45A H 0.612257 0.022126 0.477687 0.135 Uiso 1 1 calc R U . . .
H45B H 0.593267 -0.064321 0.448639 0.135 Uiso 1 1 calc R U . . .
H45C H 0.492805 -0.036274 0.429798 0.135 Uiso 1 1 calc R U . . .
C46 C 0.6772(5) 0.0169(3) 0.1986(2) 0.0411(15) Uani 1 1 d . . . . .
C47 C 0.5799(6) -0.0045(3) 0.1442(3) 0.0489(16) Uani 1 1 d . . . . .
C48 C 0.5910(7) -0.0202(4) 0.0847(3) 0.071(2) Uani 1 1 d . . . . .
H48A H 0.527743 -0.035897 0.046826 0.085 Uiso 1 1 calc R U . . .
C49 C 0.6882(7) -0.0137(4) 0.0796(3) 0.068(2) Uani 1 1 d . . . . .
H49A H 0.691634 -0.027807 0.038739 0.082 Uiso 1 1 calc R U . . .
C50 C 0.7821(6) 0.0128(4) 0.1322(3) 0.0581(18) Uani 1 1 d . . . . .
H50A H 0.851296 0.020751 0.127252 0.070 Uiso 1 1 calc R U . . .
C51 C 0.7772(5) 0.0281(3) 0.1931(3) 0.0376(14) Uani 1 1 d . . . . .
C52 C 0.4689(5) -0.0162(4) 0.1503(3) 0.0599(18) Uani 1 1 d . . . . .
H52A H 0.483508 0.018718 0.190779 0.072 Uiso 1 1 calc R U . . .
C53 C 0.4077(7) -0.0974(4) 0.1559(4) 0.097(3) Uani 1 1 d . . . . .
H53A H 0.406390 -0.134029 0.121800 0.146 Uiso 1 1 calc R U . . .
H53B H 0.331674 -0.104911 0.151924 0.146 Uiso 1 1 calc R U . . .
H53C H 0.444628 -0.106856 0.197813 0.146 Uiso 1 1 calc R U . . .
C54 C 0.3940(7) 0.0054(5) 0.0955(4) 0.107(3) Uani 1 1 d . . . . .
H54A H 0.426674 0.061709 0.097000 0.161 Uiso 1 1 calc R U . . .
H54B H 0.321017 -0.008896 0.099812 0.161 Uiso 1 1 calc R U . . .
H54C H 0.386327 -0.022607 0.054410 0.161 Uiso 1 1 calc R U . . .
C55 C 0.8833(5) 0.0589(4) 0.2489(3) 0.0519(17) Uani 1 1 d . . . . .
H55A H 0.862970 0.055147 0.288519 0.062 Uiso 1 1 calc R U . . .
C56 C 0.9532(7) 0.0102(5) 0.2500(3) 0.091(3) Uani 1 1 d . . . . .
H56A H 0.906148 -0.045242 0.243196 0.136 Uiso 1 1 calc R U . . .
H56B H 1.012773 0.025501 0.291738 0.136 Uiso 1 1 calc R U . . .
H56C H 0.985260 0.019269 0.215941 0.136 Uiso 1 1 calc R U . . .
C57 C 0.9491(6) 0.1427(4) 0.2527(3) 0.071(2) Uani 1 1 d . . . . .
H57A H 1.006876 0.164135 0.295128 0.107 Uiso 1 1 calc R U . . .
H57B H 0.900460 0.171198 0.245992 0.107 Uiso 1 1 calc R U . . .
H57C H 0.983541 0.147896 0.219573 0.107 Uiso 1 1 calc R U . . .
C58 C 0.5524(7) 0.1169(6) 0.4060(4) 0.042(3) Uani 0.658(18) 1 d DG U P A 1
C59 C 0.6165(7) 0.1709(7) 0.4629(4) 0.053(3) Uani 0.658(18) 1 d DG U P A 1
C60 C 0.5681(10) 0.2079(7) 0.4937(4) 0.069(3) Uani 0.658(18) 1 d DG U P A 1
H60A H 0.611921 0.244829 0.532540 0.083 Uiso 0.658(18) 1 calc R U P A 1
C61 C 0.4554(10) 0.1910(8) 0.4677(5) 0.060(3) Uani 0.658(18) 1 d DG U P A 1
H61A H 0.422279 0.216299 0.488797 0.072 Uiso 0.658(18) 1 calc R U P A 1
C62 C 0.3912(7) 0.1370(7) 0.4109(5) 0.061(3) Uani 0.658(18) 1 d DG U P A 1
H62A H 0.314239 0.125431 0.393141 0.073 Uiso 0.658(18) 1 calc R U P A 1
C63 C 0.4397(7) 0.1000(6) 0.3801(5) 0.047(3) Uani 0.658(18) 1 d DG U P A 1
C64 C 0.7388(11) 0.1972(9) 0.4915(5) 0.072(4) Uani 0.658(18) 1 d D U P A 1
H64A H 0.761587 0.165560 0.464711 0.086 Uiso 0.658(18) 1 calc R U P A 1
C65 C 0.7706(15) 0.1794(12) 0.5589(6) 0.101(5) Uani 0.658(18) 1 d D U P A 1
H65A H 0.851231 0.196963 0.577294 0.151 Uiso 0.658(18) 1 calc R U P A 1
H65B H 0.744990 0.206757 0.585976 0.151 Uiso 0.658(18) 1 calc R U P A 1
H65C H 0.735976 0.123145 0.556841 0.151 Uiso 0.658(18) 1 calc R U P A 1
C66 C 0.8004(19) 0.2827(10) 0.4903(10) 0.114(6) Uani 0.658(18) 1 d D U P A 1
H66A H 0.880262 0.296994 0.509691 0.170 Uiso 0.658(18) 1 calc R U P A 1
H66B H 0.782729 0.290499 0.445845 0.170 Uiso 0.658(18) 1 calc R U P A 1
H66C H 0.777612 0.315435 0.514713 0.170 Uiso 0.658(18) 1 calc R U P A 1
C67 C 0.3689(8) 0.0417(7) 0.3153(7) 0.066(4) Uani 0.658(18) 1 d D U P A 1
H67A H 0.418182 0.046836 0.289189 0.080 Uiso 0.658(18) 1 calc R U P A 1
C68 C 0.2657(10) 0.0554(7) 0.2737(7) 0.085(4) Uani 0.658(18) 1 d D U P A 1
H68A H 0.288985 0.109144 0.266535 0.127 Uiso 0.658(18) 1 calc R U P A 1
H68B H 0.231142 0.019236 0.232295 0.127 Uiso 0.658(18) 1 calc R U P A 1
H68C H 0.212234 0.046350 0.296174 0.127 Uiso 0.658(18) 1 calc R U P A 1
C69 C 0.3304(15) -0.0421(8) 0.3256(10) 0.142(7) Uani 0.658(18) 1 d D U P A 1
H69A H 0.286027 -0.077534 0.284137 0.213 Uiso 0.658(18) 1 calc R U P A 1
H69B H 0.394892 -0.054079 0.346055 0.213 Uiso 0.658(18) 1 calc R U P A 1
H69C H 0.285317 -0.048618 0.353297 0.213 Uiso 0.658(18) 1 calc R U P A 1
C58' C 0.5322(13) 0.1031(12) 0.3925(9) 0.043(6) Uiso 0.342(18) 1 d DG U P A 2
C59' C 0.5851(11) 0.1548(12) 0.4510(9) 0.051(6) Uiso 0.342(18) 1 d DG U P A 2
C60' C 0.5245(14) 0.1824(10) 0.4793(7) 0.045(5) Uiso 0.342(18) 1 d DG U P A 2
H60B H 0.560630 0.217752 0.519329 0.054 Uiso 0.342(18) 1 calc R U P A 2
C61' C 0.4109(14) 0.1583(11) 0.4490(8) 0.053(6) Uiso 0.342(18) 1 d DG U P A 2
H61B H 0.369506 0.177151 0.468365 0.063 Uiso 0.342(18) 1 calc R U P A 2
C62' C 0.3580(11) 0.1066(11) 0.3905(8) 0.050(6) Uiso 0.342(18) 1 d DG U P A 2
H62B H 0.280438 0.090116 0.369792 0.060 Uiso 0.342(18) 1 calc R U P A 2
C63' C 0.4187(13) 0.0790(11) 0.3622(7) 0.034(5) Uiso 0.342(18) 1 d DG U P A 2
C64' C 0.7062(17) 0.1765(15) 0.4870(11) 0.053(7) Uiso 0.342(18) 1 d D U P A 2
H64B H 0.730389 0.143503 0.462439 0.063 Uiso 0.342(18) 1 calc R U P A 2
C65' C 0.725(3) 0.155(2) 0.5539(14) 0.115(10) Uiso 0.342(18) 1 d D U P A 2
H65D H 0.803914 0.169242 0.576203 0.173 Uiso 0.342(18) 1 calc R U P A 2
H65E H 0.696269 0.182255 0.578781 0.173 Uiso 0.342(18) 1 calc R U P A 2
H65F H 0.685320 0.098209 0.549262 0.173 Uiso 0.342(18) 1 calc R U P A 2
C66' C 0.781(3) 0.261(2) 0.4917(19) 0.085(8) Uiso 0.342(18) 1 d D U P A 2
H66D H 0.858109 0.269801 0.515791 0.128 Uiso 0.342(18) 1 calc R U P A 2
H66E H 0.775398 0.271723 0.448473 0.128 Uiso 0.342(18) 1 calc R U P A 2
H66F H 0.758563 0.295961 0.513858 0.128 Uiso 0.342(18) 1 calc R U P A 2
C67' C 0.367(2) 0.0277(13) 0.2941(10) 0.073(7) Uiso 0.342(18) 1 d D U P A 2
H67B H 0.428877 0.038803 0.276526 0.087 Uiso 0.342(18) 1 calc R U P A 2
C68' C 0.278(2) 0.0462(17) 0.2464(13) 0.096(8) Uiso 0.342(18) 1 d D U P A 2
H68D H 0.305910 0.102143 0.246019 0.145 Uiso 0.342(18) 1 calc R U P A 2
H68E H 0.258566 0.016894 0.203402 0.145 Uiso 0.342(18) 1 calc R U P A 2
H68F H 0.212138 0.031310 0.259069 0.145 Uiso 0.342(18) 1 calc R U P A 2
C69' C 0.325(2) -0.0593(12) 0.2955(13) 0.079(7) Uiso 0.342(18) 1 d D U P A 2
H69D H 0.383379 -0.070332 0.326276 0.119 Uiso 0.342(18) 1 calc R U P A 2
H69E H 0.259655 -0.074527 0.308308 0.119 Uiso 0.342(18) 1 calc R U P A 2
H69F H 0.306083 -0.088944 0.252641 0.119 Uiso 0.342(18) 1 calc R U P A 2
N71 N 0.8341(4) 0.1883(3) 0.3607(2) 0.0403(11) Uani 1 1 d . . . B 1
C72 C 0.8840(5) 0.1499(4) 0.3987(3) 0.0456(15) Uani 1 1 d . . . B 1
H72A H 0.840160 0.097747 0.399291 0.055 Uiso 1 1 calc R U . B 1
C73 C 0.9926(5) 0.1793(4) 0.4367(3) 0.0509(16) Uani 1 1 d . . . B 1
H73A H 1.023468 0.148364 0.461783 0.061 Uiso 1 1 calc R U . B 1
C74 C 1.0573(5) 0.2570(4) 0.4374(3) 0.0501(16) Uani 1 1 d . . . B 1
C75 C 1.0060(5) 0.2950(4) 0.3977(3) 0.0531(16) Uani 1 1 d . . . B 1
H75A H 1.047491 0.347036 0.395530 0.064 Uiso 1 1 calc R U . B 1
C76 C 0.8957(5) 0.2603(4) 0.3606(2) 0.0442(15) Uani 1 1 d . . . B 1
H76A H 0.863083 0.289335 0.334120 0.053 Uiso 1 1 calc R U . B 1
N77 N 1.1673(5) 0.2895(4) 0.4735(3) 0.0713(16) Uani 1 1 d . . . B 1
C78 C 1.2173(6) 0.2471(5) 0.5129(4) 0.109(3) Uani 1 1 d . . . B 1
H78A H 1.163716 0.212145 0.529647 0.164 Uiso 1 1 calc R U . B 1
H78B H 1.281480 0.283284 0.548766 0.164 Uiso 1 1 calc R U . B 1
H78C H 1.241393 0.216222 0.487706 0.164 Uiso 1 1 calc R U . B 1
C79 C 1.2347(5) 0.3636(5) 0.4650(3) 0.078(2) Uani 1 1 d . . . B 1
H79A H 1.234456 0.359786 0.420819 0.117 Uiso 1 1 calc R U . B 1
H79B H 1.310621 0.379681 0.494791 0.117 Uiso 1 1 calc R U . B 1
H79C H 1.205173 0.402279 0.473667 0.117 Uiso 1 1 calc R U . B 1
C81 C 0.6403(7) 0.3022(5) 0.2614(5) 0.0255(19) Uani 0.528(6) 1 d D U P B 1
H81A H 0.642228 0.340485 0.295716 0.031 Uiso 0.528(6) 1 calc R U P B 1
C82 C 0.6226(7) 0.2235(5) 0.2865(5) 0.032(2) Uani 0.528(6) 1 d D U P B 1
H82A H 0.612641 0.237143 0.327916 0.039 Uiso 0.528(6) 1 calc R U P B 1
C83 C 0.5269(6) 0.2389(5) 0.2380(4) 0.028(2) Uani 0.528(6) 1 d D U P B 1
C84 C 0.4373(5) 0.2509(5) 0.2585(3) 0.029(4) Uani 0.528(6) 1 d DG U P B 1
C85 C 0.3355(6) 0.2352(5) 0.2117(3) 0.060(3) Uani 0.528(6) 1 d DG U P B 1
H85A H 0.323929 0.218197 0.168008 0.072 Uiso 0.528(6) 1 calc R U P B 1
C86 C 0.2508(5) 0.2442(5) 0.2289(4) 0.068(4) Uani 0.528(6) 1 d DG U P B 1
H86A H 0.181208 0.233476 0.196915 0.081 Uiso 0.528(6) 1 calc R U P B 1
C87 C 0.2678(5) 0.2691(5) 0.2929(4) 0.065(4) Uani 0.528(6) 1 d DG U P B 1
H87A H 0.209828 0.275276 0.304602 0.078 Uiso 0.528(6) 1 calc R U P B 1
C88 C 0.3696(6) 0.2848(5) 0.3397(3) 0.050(3) Uani 0.528(6) 1 d DG U P B 1
H88A H 0.381169 0.301797 0.383383 0.061 Uiso 0.528(6) 1 calc R U P B 1
C89 C 0.4543(5) 0.2758(5) 0.3225(3) 0.046(3) Uani 0.528(6) 1 d DG U P B 1
H89A H 0.523891 0.286519 0.354478 0.055 Uiso 0.528(6) 1 calc R U P B 1
C90 C 0.4887(8) 0.1953(6) 0.1694(4) 0.041(3) Uani 0.528(6) 1 d D U P B 1
H90A H 0.413879 0.155141 0.158329 0.062 Uiso 0.528(6) 1 calc R U P B 1
H90B H 0.488235 0.232041 0.139934 0.062 Uiso 0.528(6) 1 calc R U P B 1
H90C H 0.539409 0.170716 0.165843 0.062 Uiso 0.528(6) 1 calc R U P B 1
C81' C 0.6071(9) 0.2782(6) 0.2219(5) 0.025(2) Uiso 0.472(6) 1 d D U P B 2
H81B H 0.539941 0.263506 0.182680 0.030 Uiso 0.472(6) 1 calc R U P B 2
C82' C 0.5857(10) 0.1987(6) 0.2467(6) 0.033(2) Uiso 0.472(6) 1 d D U P B 2
H82B H 0.514590 0.160044 0.214825 0.039 Uiso 0.472(6) 1 calc R U P B 2
C83' C 0.5575(8) 0.2662(6) 0.2731(5) 0.029(3) Uiso 0.472(6) 1 d D U P B 2
C84' C 0.4347(6) 0.2517(8) 0.2552(5) 0.051(6) Uiso 0.472(6) 1 d DG U P B 2
C85' C 0.4006(7) 0.2723(6) 0.3042(3) 0.044(3) Uiso 0.472(6) 1 d DG U P B 2
H85B H 0.451001 0.289793 0.347067 0.053 Uiso 0.472(6) 1 calc R U P B 2
C86' C 0.2928(8) 0.2675(7) 0.2904(4) 0.098(5) Uiso 0.472(6) 1 d DG U P B 2
H86B H 0.269545 0.281561 0.323876 0.118 Uiso 0.472(6) 1 calc R U P B 2
C87' C 0.2191(6) 0.2419(8) 0.2276(5) 0.068(4) Uiso 0.472(6) 1 d DG U P B 2
H87B H 0.145463 0.238582 0.218222 0.082 Uiso 0.472(6) 1 calc R U P B 2
C88' C 0.2532(7) 0.2213(7) 0.1787(3) 0.074(4) Uiso 0.472(6) 1 d DG U P B 2
H88B H 0.202836 0.203835 0.135759 0.088 Uiso 0.472(6) 1 calc R U P B 2
C89' C 0.3610(8) 0.2262(8) 0.1924(4) 0.064(4) Uiso 0.472(6) 1 d DG U P B 2
H89B H 0.384292 0.212067 0.158949 0.077 Uiso 0.472(6) 1 calc R U P B 2
C90' C 0.6285(10) 0.3092(7) 0.3397(5) 0.048(3) Uiso 0.472(6) 1 d D U P B 2
H90D H 0.585351 0.295883 0.368402 0.072 Uiso 0.472(6) 1 calc R U P B 2
H90E H 0.692094 0.294487 0.354147 0.072 Uiso 0.472(6) 1 calc R U P B 2
H90F H 0.654649 0.365407 0.340462 0.072 Uiso 0.472(6) 1 calc R U P B 2
C100 C 0.7228(9) 0.7106(7) 0.2329(6) 0.106(5) Uani 0.704(15) 1 d D . P C 1
H10B H 0.738588 0.718147 0.279389 0.159 Uiso 0.704(15) 1 calc R U P C 1
H10C H 0.664392 0.728661 0.212697 0.159 Uiso 0.704(15) 1 calc R U P C 1
H10D H 0.698298 0.655131 0.215536 0.159 Uiso 0.704(15) 1 calc R U P C 1
C101 C 0.8190(7) 0.7534(6) 0.2202(4) 0.083(4) Uani 0.704(15) 1 d DG U P C 1
C102 C 0.8166(7) 0.7516(7) 0.1572(4) 0.109(5) Uani 0.704(15) 1 d DG U P C 1
H10E H 0.748715 0.724760 0.122755 0.131 Uiso 0.704(15) 1 calc R U P C 1
C103 C 0.9135(10) 0.7891(7) 0.1445(4) 0.082(3) Uani 0.704(15) 1 d G U P C 1
H10F H 0.911815 0.787900 0.101463 0.099 Uiso 0.704(15) 1 calc R U P C 1
C104 C 1.0128(8) 0.8284(6) 0.1949(6) 0.097(4) Uani 0.704(15) 1 d G U P C 1
H10G H 1.078995 0.854023 0.186296 0.116 Uiso 0.704(15) 1 calc R U P C 1
C105 C 1.0152(7) 0.8302(6) 0.2580(5) 0.091(3) Uani 0.704(15) 1 d G U P C 1
H10H H 1.083078 0.857005 0.292421 0.109 Uiso 0.704(15) 1 calc R U P C 1
C106 C 0.9183(9) 0.7927(6) 0.2706(3) 0.086(4) Uani 0.704(15) 1 d DG U P C 1
H10I H 0.919979 0.793865 0.313714 0.103 Uiso 0.704(15) 1 calc R U P C 1
C200 C 0.886(3) 0.781(2) 0.3345(14) 0.18(2) Uiso 0.296(15) 1 d D . P C 2
H20B H 0.954375 0.803341 0.371824 0.266 Uiso 0.296(15) 1 calc R U P C 2
H20C H 0.843952 0.813961 0.332467 0.266 Uiso 0.296(15) 1 calc R U P C 2
H20D H 0.841262 0.728508 0.338534 0.266 Uiso 0.296(15) 1 calc R U P C 2
C201 C 0.913(2) 0.776(2) 0.2773(10) 0.123(9) Uiso 0.296(15) 1 d DG U P C 2
C202 C 0.8274(19) 0.7459(19) 0.2183(12) 0.102(9) Uiso 0.296(15) 1 d DG U P C 2
H20E H 0.755529 0.712109 0.216136 0.122 Uiso 0.296(15) 1 calc R U P C 2
C203 C 0.847(2) 0.7651(18) 0.1626(10) 0.080(7) Uiso 0.296(15) 1 d G U P C 2
H20F H 0.789174 0.744361 0.122244 0.096 Uiso 0.296(15) 1 calc R U P C 2
C204 C 0.952(2) 0.8145(16) 0.1658(11) 0.076(7) Uiso 0.296(15) 1 d G U P C 2
H20G H 0.966142 0.827625 0.127646 0.092 Uiso 0.296(15) 1 calc R U P C 2
C205 C 1.0376(18) 0.8448(15) 0.2247(14) 0.098(7) Uiso 0.296(15) 1 d G U P C 2
H20H H 1.109468 0.878637 0.226940 0.117 Uiso 0.296(15) 1 calc R U P C 2
C206 C 1.0176(18) 0.8257(17) 0.2805(11) 0.096(8) Uiso 0.296(15) 1 d DG U P C 2
H20I H 1.075825 0.846385 0.320833 0.116 Uiso 0.296(15) 1 calc R U P C 2
C110 C 0.5217(8) 0.7195(6) 0.3385(4) 0.124(3) Uani 1 1 d . . . D 1
H11A H 0.573631 0.721100 0.315947 0.186 Uiso 1 1 calc R U . D 1
H11B H 0.503495 0.671575 0.355934 0.186 Uiso 1 1 calc R U . D 1
H11C H 0.555775 0.764795 0.373551 0.186 Uiso 1 1 calc R U . D 1
C111 C 0.4217(7) 0.7210(4) 0.2940(4) 0.081(2) Uani 1 1 d . . . D 1
C112 C 0.4010(7) 0.7097(4) 0.2292(5) 0.083(2) Uani 1 1 d . . . D 1
H11D H 0.453052 0.699812 0.213561 0.099 Uiso 1 1 calc R U . D 1
C113 C 0.3066(8) 0.7120(5) 0.1855(4) 0.090(2) Uani 1 1 d . . . D 1
H11E H 0.291383 0.700440 0.140600 0.108 Uiso 1 1 calc R U . D 1
C114 C 0.2361(7) 0.7316(4) 0.2091(5) 0.091(2) Uani 1 1 d . . . D 1
H11F H 0.172048 0.735074 0.180305 0.109 Uiso 1 1 calc R U . D 1
C115 C 0.2566(9) 0.7457(5) 0.2716(5) 0.105(3) Uani 1 1 d . . . D 1
H11G H 0.206874 0.758739 0.287402 0.126 Uiso 1 1 calc R U . D 1
C116 C 0.3489(9) 0.7415(6) 0.3135(5) 0.107(3) Uani 1 1 d . . . D 1
H11H H 0.362816 0.753531 0.358172 0.128 Uiso 1 1 calc R U . D 1
C120 C 0.562(3) 0.4014(17) 0.5007(13) 0.089(9) Uiso 0.280(9) 1 d D U P E -1
H12B H 0.581873 0.402511 0.546976 0.134 Uiso 0.280(9) 1 calc R U P E -1
H12C H 0.504158 0.350494 0.477467 0.134 Uiso 0.280(9) 1 calc R U P E -1
H12D H 0.627644 0.410049 0.488394 0.134 Uiso 0.280(9) 1 calc R U P E -1
C121 C 0.5218(14) 0.4626(8) 0.4846(8) 0.045(5) Uiso 0.280(9) 1 d DG U P E -1
C122 C 0.4893(13) 0.4708(8) 0.4209(8) 0.066(7) Uiso 0.280(9) 1 d DG U P E -1
H12E H 0.498289 0.439347 0.389344 0.079 Uiso 0.280(9) 1 calc R U P E -1
C123 C 0.4438(12) 0.5251(8) 0.4033(7) 0.045(5) Uiso 0.280(9) 1 d G U P E -1
H12F H 0.421656 0.530693 0.359748 0.054 Uiso 0.280(9) 1 calc R U P E -1
C124 C 0.4307(12) 0.5712(7) 0.4495(8) 0.049(6) Uiso 0.280(9) 1 d G U P E -1
H12G H 0.399608 0.608236 0.437450 0.058 Uiso 0.280(9) 1 calc R U P E -1
C125 C 0.4631(15) 0.5630(9) 0.5132(7) 0.064(7) Uiso 0.280(9) 1 d G U P E -1
H12H H 0.454193 0.594435 0.544747 0.077 Uiso 0.280(9) 1 calc R U P E -1
C126 C 0.5087(17) 0.5087(10) 0.5308(7) 0.062(7) Uiso 0.280(9) 1 d DG U P E -1
H12I H 0.530826 0.503088 0.574344 0.075 Uiso 0.280(9) 1 calc R U P E -1
C220 C 0.587(3) 0.4041(17) 0.5301(15) 0.142(15) Uiso 0.220(9) 1 d D U P E -2
H22B H 0.608958 0.404092 0.576264 0.214 Uiso 0.220(9) 1 calc R U P E -2
H22C H 0.532434 0.352258 0.506528 0.214 Uiso 0.220(9) 1 calc R U P E -2
H22D H 0.652028 0.417494 0.516858 0.214 Uiso 0.220(9) 1 calc R U P E -2
C221 C 0.5379(14) 0.4616(9) 0.5162(8) 0.050(7) Uiso 0.220(9) 1 d DG U P E -2
C222 C 0.4994(14) 0.4735(9) 0.4540(7) 0.026(6) Uiso 0.220(9) 1 d DG U P E -2
H22E H 0.504852 0.444144 0.419531 0.032 Uiso 0.220(9) 1 calc R U P E -2
C223 C 0.4529(15) 0.5283(11) 0.4422(8) 0.046(7) Uiso 0.220(9) 1 d G U P E -2
H22F H 0.426554 0.536501 0.399717 0.055 Uiso 0.220(9) 1 calc R U P E -2
C224 C 0.4449(17) 0.5713(10) 0.4927(11) 0.078(10) Uiso 0.220(9) 1 d G U P E -2
H22G H 0.413111 0.608778 0.484615 0.094 Uiso 0.220(9) 1 calc R U P E -2
C225 C 0.4834(18) 0.5594(11) 0.5549(9) 0.050(7) Uiso 0.220(9) 1 d G U P E -2
H22H H 0.477967 0.588700 0.589328 0.060 Uiso 0.220(9) 1 calc R U P E -2
C226 C 0.5299(16) 0.5045(11) 0.5666(7) 0.055(8) Uiso 0.220(9) 1 d DG U P E -2
H22I H 0.556266 0.496343 0.609144 0.066 Uiso 0.220(9) 1 calc R U P E -2
C130 C 1.187(2) 0.5221(18) 0.0434(12) 0.081(9) Uiso 0.279(11) 1 d D U P F -1
H13D H 1.207979 0.497791 0.011777 0.121 Uiso 0.279(11) 1 calc R U P F -1
H13E H 1.230871 0.578419 0.054175 0.121 Uiso 0.279(11) 1 calc R U P F -1
H13F H 1.200534 0.499873 0.082303 0.121 Uiso 0.279(11) 1 calc R U P F -1
C131 C 1.0761(9) 0.5084(13) 0.0182(7) 0.053(7) Uiso 0.279(11) 1 d DG U P F -1
C132 C 1.0244(14) 0.5365(13) 0.0533(6) 0.074(14) Uiso 0.279(11) 1 d DG U P F -1
H13G H 1.063311 0.561070 0.097095 0.089 Uiso 0.279(11) 1 calc R U P F -1
C133 C 0.9158(14) 0.5288(13) 0.0243(9) 0.062(7) Uiso 0.279(11) 1 d G U P F -1
H13H H 0.880480 0.548070 0.048264 0.075 Uiso 0.279(11) 1 calc R U P F -1
C134 C 0.8589(9) 0.4929(13) -0.0398(9) 0.069(8) Uiso 0.279(11) 1 d G U P F -1
H13I H 0.784625 0.487654 -0.059593 0.083 Uiso 0.279(11) 1 calc R U P F -1
C135 C 0.9105(13) 0.4648(10) -0.0748(6) 0.040(5) Uiso 0.279(11) 1 d G U P F -1
H13J H 0.871601 0.440237 -0.118619 0.047 Uiso 0.279(11) 1 calc R U P F -1
C136 C 1.0191(13) 0.4725(10) -0.0458(7) 0.028(5) Uiso 0.279(11) 1 d DG U P F -1
H13K H 1.054432 0.453235 -0.069789 0.034 Uiso 0.279(11) 1 calc R U P F -1
C230 C 1.157(3) 0.485(3) 0.0075(19) 0.107(14) Uiso 0.221(11) 1 d D U P F -2
H23A H 1.149330 0.454961 -0.032915 0.160 Uiso 0.221(11) 1 calc R U P F -2
H23B H 1.220613 0.534595 0.018536 0.160 Uiso 0.221(11) 1 calc R U P F -2
H23C H 1.169070 0.454775 0.041720 0.160 Uiso 0.221(11) 1 calc R U P F -2
C231 C 1.0617(16) 0.4976(16) 0.0007(12) 0.054(8) Uiso 0.221(11) 1 d DG U P F -2
C232 C 1.0543(17) 0.5388(17) 0.0524(10) 0.101(14) Uiso 0.221(11) 1 d DG U P F -2
H23D H 1.115434 0.559590 0.091424 0.121 Uiso 0.221(11) 1 calc R U P F -2
C233 C 0.957(2) 0.5494(18) 0.0469(10) 0.069(9) Uiso 0.221(11) 1 d G U P F -2
H23E H 0.952148 0.577563 0.082238 0.083 Uiso 0.221(11) 1 calc R U P F -2
C234 C 0.8677(16) 0.5190(19) -0.0102(13) 0.077(11) Uiso 0.221(11) 1 d G U P F -2
H23F H 0.801445 0.526286 -0.013902 0.092 Uiso 0.221(11) 1 calc R U P F -2
C235 C 0.8752(17) 0.4779(15) -0.0618(10) 0.066(8) Uiso 0.221(11) 1 d G U P F -2
H23G H 0.814026 0.457036 -0.100857 0.079 Uiso 0.221(11) 1 calc R U P F -2
C236 C 0.972(2) 0.4672(12) -0.0564(9) 0.026(9) Uiso 0.221(11) 1 d DG U P F -2
H23H H 0.977311 0.439062 -0.091672 0.031 Uiso 0.221(11) 1 calc R U P F -2
C140 C -0.148(3) -0.078(3) -0.0144(13) 0.133(11) Uiso 0.299(12) 1 d D U P G -1
H14D H -0.184853 -0.087929 -0.060885 0.200 Uiso 0.299(12) 1 calc R U P G -1
H14E H -0.145226 -0.127060 -0.001437 0.200 Uiso 0.299(12) 1 calc R U P G -1
H14F H -0.188613 -0.059587 0.007570 0.200 Uiso 0.299(12) 1 calc R U P G -1
C141 C -0.0456(14) -0.0254(10) 0.0014(6) 0.053(6) Uiso 0.299(12) 1 d DG U P G -1
C142 C 0.0220(16) -0.0032(11) 0.0655(6) 0.066(7) Uiso 0.299(12) 1 d DG U P G -1
H14G H -0.004309 -0.027246 0.097088 0.079 Uiso 0.299(12) 1 calc R U P G -1
C143 C 0.1283(15) 0.0543(12) 0.0835(5) 0.065(6) Uiso 0.299(12) 1 d G U P G -1
H14H H 0.174515 0.069541 0.127350 0.078 Uiso 0.299(12) 1 calc R U P G -1
C144 C 0.1668(13) 0.0896(11) 0.0374(8) 0.080(8) Uiso 0.299(12) 1 d G U P G -1
H14I H 0.239426 0.128877 0.049645 0.095 Uiso 0.299(12) 1 calc R U P G -1
C145 C 0.0992(15) 0.0673(11) -0.0268(7) 0.058(6) Uiso 0.299(12) 1 d G U P G -1
H14J H 0.125514 0.091426 -0.058322 0.070 Uiso 0.299(12) 1 calc R U P G -1
C146 C -0.0071(15) 0.0098(10) -0.0448(5) 0.046(5) Uiso 0.299(12) 1 d DG U P G -1
H14K H -0.053311 -0.005360 -0.088585 0.055 Uiso 0.299(12) 1 calc R U P G -1
C240 C -0.201(4) -0.102(4) -0.0147(19) 0.160(17) Uiso 0.201(12) 1 d D U P G -2
H24B H -0.237757 -0.109465 -0.061130 0.239 Uiso 0.201(12) 1 calc R U P G -2
H24C H -0.206015 -0.151902 -0.002525 0.239 Uiso 0.201(12) 1 calc R U P G -2
H24D H -0.236908 -0.078284 0.007866 0.239 Uiso 0.201(12) 1 calc R U P G -2
C241 C -0.0956(17) -0.0546(13) 0.0010(10) 0.094(11) Uiso 0.201(12) 1 d DG U P G -2
C242 C -0.027(2) -0.0353(16) 0.0649(9) 0.045(8) Uiso 0.201(12) 1 d DG U P G -2
H24E H -0.054511 -0.059481 0.096164 0.054 Uiso 0.201(12) 1 calc R U P G -2
C243 C 0.081(2) 0.0193(17) 0.0831(7) 0.088(10) Uiso 0.201(12) 1 d G U P G -2
H24F H 0.127707 0.032458 0.126795 0.106 Uiso 0.201(12) 1 calc R U P G -2
C244 C 0.1209(17) 0.0547(15) 0.0374(11) 0.076(10) Uiso 0.201(12) 1 d G U P G -2
H24G H 0.194837 0.091988 0.049843 0.091 Uiso 0.201(12) 1 calc R U P G -2
C245 C 0.0525(19) 0.0354(14) -0.0265(9) 0.043(7) Uiso 0.201(12) 1 d G U P G -2
H24H H 0.079749 0.059580 -0.057739 0.051 Uiso 0.201(12) 1 calc R U P G -2
C246 C -0.0557(18) -0.0192(14) -0.0447(7) 0.041(8) Uiso 0.201(12) 1 d DG U P G -2
H24I H -0.102469 -0.032359 -0.088370 0.049 Uiso 0.201(12) 1 calc R U P G -2
C150 C 0.930(3) 0.020(2) 0.5861(16) 0.117(14) Uiso 0.276(12) 1 d D . P H -1
H15B H 0.992954 0.047233 0.625592 0.176 Uiso 0.276(12) 1 calc R U P H -1
H15C H 0.883560 0.050130 0.576113 0.176 Uiso 0.276(12) 1 calc R U P H -1
H15D H 0.885998 -0.031650 0.591880 0.176 Uiso 0.276(12) 1 calc R U P H -1
C151 C 0.9749(16) 0.0102(13) 0.5270(8) 0.049(6) Uiso 0.276(12) 1 d DG U P H -1
C152 C 0.8984(11) -0.0272(11) 0.4661(10) 0.050(9) Uiso 0.276(12) 1 d DG U P H -1
H15E H 0.822055 -0.038721 0.457695 0.060 Uiso 0.276(12) 1 calc R U P H -1
C153 C 0.9337(18) -0.0477(13) 0.4177(7) 0.088(8) Uiso 0.276(12) 1 d G U P H -1
H15F H 0.881501 -0.073207 0.376144 0.106 Uiso 0.276(12) 1 calc R U P H -1
C154 C 1.045(2) -0.0308(14) 0.4301(9) 0.080(8) Uiso 0.276(12) 1 d G U P H -1
H15G H 1.069613 -0.044792 0.396959 0.096 Uiso 0.276(12) 1 calc R U P H -1
C155 C 1.1219(13) 0.0066(13) 0.4909(11) 0.070(7) Uiso 0.276(12) 1 d G U P H -1
H15H H 1.198281 0.018108 0.499325 0.084 Uiso 0.276(12) 1 calc R U P H -1
C156 C 1.0866(14) 0.0271(13) 0.5393(8) 0.067(12) Uiso 0.276(12) 1 d DG U P H -1
H15I H 1.138836 0.052594 0.580877 0.080 Uiso 0.276(12) 1 calc R U P H -1
C250 C 0.855(3) -0.015(3) 0.542(2) 0.101(15) Uiso 0.224(12) 1 d D . P H -2
H25D H 0.895054 0.006269 0.587785 0.152 Uiso 0.224(12) 1 calc R U P H -2
H25E H 0.815708 0.016984 0.523096 0.152 Uiso 0.224(12) 1 calc R U P H -2
H25F H 0.800637 -0.068621 0.536727 0.152 Uiso 0.224(12) 1 calc R U P H -2
C251 C 0.9420(16) -0.0173(17) 0.5057(11) 0.094(10) Uiso 0.224(12) 1 d DG U P H -2
C252 C 0.9051(15) -0.0457(16) 0.4402(11) 0.064(8) Uiso 0.224(12) 1 d DG U P H -2
H25G H 0.828039 -0.068336 0.416402 0.076 Uiso 0.224(12) 1 calc R U P H -2
C253 C 0.981(3) -0.0409(16) 0.4094(7) 0.087(9) Uiso 0.224(12) 1 d G U P H -2
H25H H 0.955811 -0.060308 0.364630 0.104 Uiso 0.224(12) 1 calc R U P H -2
C254 C 1.094(2) -0.0077(18) 0.4442(12) 0.055(8) Uiso 0.224(12) 1 d G U P H -2
H25I H 1.145683 -0.004462 0.423215 0.066 Uiso 0.224(12) 1 calc R U P H -2
C255 C 1.1307(12) 0.0207(17) 0.5098(12) 0.078(10) Uiso 0.224(12) 1 d G U P H -2
H25J H 1.207785 0.043356 0.533572 0.094 Uiso 0.224(12) 1 calc R U P H -2
C256 C 1.0548(19) 0.0159(15) 0.5405(7) 0.043(7) Uiso 0.224(12) 1 d DG U P H -2
H25K H 1.080014 0.035328 0.585346 0.051 Uiso 0.224(12) 1 calc R U P H -2

loop_
_atom_site_aniso_label
_atom_site_aniso_U_11
_atom_site_aniso_U_22
_atom_site_aniso_U_33
_atom_site_aniso_U_23
_atom_site_aniso_U_13
_atom_site_aniso_U_12
Mg1 0.0368(11) 0.0291(10) 0.0309(9) 0.0145(8) 0.0149(8) 0.0175(9)
Mg2 0.0355(11) 0.0336(11) 0.0375(10) 0.0173(8) 0.0199(8) 0.0118(9)
N1 0.038(3) 0.025(2) 0.031(2) 0.0115(19) 0.017(2) 0.013(2)
C1 0.045(4) 0.019(3) 0.047(3) 0.012(2) 0.026(3) 0.009(3)
C2 0.053(4) 0.041(3) 0.045(3) 0.028(3) 0.024(3) 0.024(3)
C3 0.038(3) 0.041(4) 0.033(3) 0.016(3) 0.010(3) 0.013(3)
N3 0.041(3) 0.039(3) 0.038(3) 0.024(2) 0.014(2) 0.025(2)
C4 0.053(4) 0.043(4) 0.055(3) 0.021(3) 0.023(3) 0.020(3)
C5 0.070(4) 0.054(4) 0.066(4) 0.048(3) 0.012(3) 0.029(4)
C6 0.033(3) 0.028(3) 0.040(3) 0.012(2) 0.012(3) 0.005(3)
C7 0.057(4) 0.043(4) 0.033(3) -0.003(3) 0.015(3) 0.012(3)
C8 0.097(6) 0.041(4) 0.029(4) 0.005(3) 0.004(4) 0.015(4)
C9 0.066(6) 0.076(6) 0.057(5) 0.008(4) -0.004(4) 0.017(5)
C10 0.050(4) 0.039(4) 0.052(4) 0.009(3) -0.002(3) 0.011(3)
C11 0.048(4) 0.034(3) 0.046(4) 0.015(3) 0.013(3) 0.016(3)
C12 0.084(5) 0.065(5) 0.054(4) 0.011(3) 0.040(4) 0.030(4)
C13 0.122(8) 0.067(6) 0.199(9) 0.032(6) 0.071(7) 0.061(6)
C14 0.183(11) 0.193(11) 0.113(7) 0.092(7) 0.116(7) 0.115(9)
C15 0.041(4) 0.051(4) 0.043(3) 0.016(3) 0.013(3) 0.025(3)
C16 0.089(6) 0.074(5) 0.065(4) 0.011(4) 0.018(4) 0.055(5)
C17 0.060(5) 0.123(7) 0.088(5) 0.039(5) 0.040(4) 0.035(5)
C18 0.031(3) 0.050(4) 0.041(3) 0.031(3) 0.011(3) 0.019(3)
C19 0.038(4) 0.048(4) 0.045(4) 0.023(3) 0.000(3) 0.011(3)
C20 0.055(5) 0.067(5) 0.055(4) 0.027(3) 0.000(3) 0.016(4)
C21 0.047(5) 0.099(6) 0.059(5) 0.025(4) -0.010(3) 0.017(4)
C22 0.045(5) 0.111(7) 0.104(6) 0.052(5) 0.035(4) 0.031(5)
C23 0.052(4) 0.076(5) 0.068(4) 0.038(4) 0.019(3) 0.040(4)
C24 0.055(4) 0.043(4) 0.049(4) 0.002(3) -0.005(3) 0.015(3)
C25 0.118(8) 0.187(10) 0.103(6) 0.071(6) 0.071(6) 0.079(8)
C26 0.142(9) 0.061(6) 0.134(8) 0.001(5) 0.044(7) 0.037(6)
C27 0.055(4) 0.075(5) 0.079(5) 0.029(4) 0.030(4) 0.045(4)
C28 0.142(8) 0.050(5) 0.090(5) 0.025(4) 0.025(5) 0.033(5)
C29 0.139(8) 0.105(6) 0.150(7) 0.078(5) 0.077(6) 0.100(6)
N31 0.055(3) 0.033(3) 0.043(3) 0.019(2) 0.024(2) 0.019(3)
C32 0.055(4) 0.032(3) 0.040(3) 0.014(3) 0.020(3) 0.021(3)
C33 0.053(4) 0.037(4) 0.046(3) 0.014(3) 0.028(3) 0.026(3)
C34 0.058(4) 0.042(4) 0.056(4) 0.012(3) 0.036(3) 0.023(3)
C35 0.062(4) 0.036(4) 0.055(4) 0.005(3) 0.025(3) 0.022(3)
C36 0.048(4) 0.031(4) 0.068(4) 0.024(3) 0.029(3) 0.017(3)
N37 0.099(5) 0.062(4) 0.081(4) 0.013(3) 0.057(4) 0.051(4)
C38 0.142(8) 0.108(7) 0.105(6) 0.043(5) 0.098(6) 0.076(6)
C39 0.113(7) 0.071(5) 0.126(6) 0.018(5) 0.077(5) 0.058(5)
N41 0.036(3) 0.037(3) 0.038(3) 0.019(2) 0.015(2) 0.014(2)
C41 0.050(4) 0.036(4) 0.052(4) 0.021(3) 0.016(3) 0.023(3)
C42 0.058(4) 0.039(3) 0.051(4) 0.033(3) 0.024(3) 0.018(3)
C43 0.054(4) 0.055(4) 0.062(4) 0.045(3) 0.033(3) 0.025(3)
N43 0.050(3) 0.048(3) 0.044(3) 0.023(2) 0.026(2) 0.025(3)
C44 0.092(5) 0.028(3) 0.074(4) 0.022(3) 0.019(4) 0.030(4)
C45 0.102(6) 0.112(7) 0.106(6) 0.082(5) 0.072(5) 0.058(5)
C46 0.062(4) 0.019(3) 0.028(3) 0.002(2) 0.008(3) 0.006(3)
C47 0.071(5) 0.021(3) 0.047(4) 0.016(3) 0.016(3) 0.010(3)
C48 0.095(6) 0.049(5) 0.044(4) 0.000(3) -0.005(4) 0.025(5)
C49 0.100(6) 0.045(4) 0.054(4) 0.004(3) 0.027(5) 0.024(5)
C50 0.080(5) 0.051(4) 0.056(4) 0.020(3) 0.034(4) 0.029(4)
C51 0.053(4) 0.026(3) 0.044(4) 0.014(2) 0.019(3) 0.022(3)
C52 0.051(4) 0.049(4) 0.068(4) 0.026(3) 0.010(3) 0.013(4)
C53 0.076(6) 0.072(6) 0.112(6) 0.033(5) 0.015(5) 0.004(5)
C54 0.069(6) 0.123(7) 0.087(6) 0.035(5) -0.018(4) 0.023(5)
C55 0.057(4) 0.077(5) 0.050(4) 0.031(3) 0.034(3) 0.042(4)
C56 0.087(6) 0.128(7) 0.081(5) 0.032(5) 0.033(4) 0.064(6)
C57 0.058(5) 0.074(5) 0.070(4) 0.020(4) 0.027(4) 0.007(4)
C58 0.045(5) 0.053(6) 0.040(5) 0.037(5) 0.028(4) 0.017(4)
C59 0.061(7) 0.076(8) 0.034(5) 0.027(5) 0.028(5) 0.027(7)
C60 0.075(8) 0.103(9) 0.054(6) 0.032(6) 0.042(6) 0.043(8)
C61 0.062(7) 0.090(8) 0.051(6) 0.021(6) 0.030(6) 0.045(7)
C62 0.039(6) 0.079(7) 0.067(7) 0.015(7) 0.032(5) 0.015(6)
C63 0.048(6) 0.054(7) 0.051(6) 0.018(5) 0.025(5) 0.027(6)
C64 0.051(7) 0.111(12) 0.041(6) -0.006(6) 0.016(5) 0.022(9)
C65 0.095(11) 0.139(13) 0.079(8) 0.032(8) 0.030(7) 0.055(11)
C66 0.124(12) 0.072(11) 0.102(10) -0.016(9) 0.018(9) 0.012(10)
C67 0.035(6) 0.072(7) 0.108(10) 0.022(7) 0.037(6) 0.028(5)
C68 0.090(8) 0.071(7) 0.074(9) 0.040(7) 0.010(6) 0.022(6)
C69 0.128(11) 0.091(10) 0.133(13) 0.001(9) -0.025(11) 0.020(9)
N71 0.039(3) 0.038(3) 0.042(3) 0.010(2) 0.016(2) 0.011(3)
C72 0.040(4) 0.040(4) 0.058(4) 0.015(3) 0.026(3) 0.008(3)
C73 0.055(4) 0.056(5) 0.057(4) 0.027(3) 0.022(3) 0.034(4)
C74 0.030(4) 0.055(5) 0.053(4) 0.005(3) 0.009(3) 0.008(3)
C75 0.038(4) 0.042(4) 0.075(4) 0.011(3) 0.020(4) 0.010(3)
C76 0.040(4) 0.044(4) 0.035(3) 0.004(3) 0.003(3) 0.010(3)
N77 0.047(4) 0.069(4) 0.086(4) 0.013(3) 0.014(3) 0.017(4)
C78 0.040(5) 0.112(7) 0.137(7) 0.022(6) -0.017(5) 0.024(5)
C79 0.029(4) 0.088(6) 0.081(5) -0.013(4) 0.010(3) -0.007(4)
C81 0.031(3) 0.022(3) 0.031(3) 0.010(3) 0.009(3) 0.020(3)
C82 0.038(4) 0.028(4) 0.030(4) 0.004(3) 0.014(3) 0.012(3)
C83 0.026(5) 0.027(6) 0.039(6) 0.008(5) 0.014(4) 0.017(4)
C84 0.029(5) 0.022(5) 0.040(6) 0.023(3) 0.018(3) 0.009(3)
C85 0.076(8) 0.044(6) 0.060(6) 0.023(5) -0.002(6) 0.041(6)
C86 0.031(6) 0.063(7) 0.114(9) 0.043(7) 0.014(6) 0.029(6)
C87 0.048(6) 0.062(6) 0.114(8) 0.036(5) 0.038(6) 0.045(5)
C88 0.066(7) 0.051(6) 0.060(6) 0.018(5) 0.042(6) 0.035(5)
C89 0.030(6) 0.060(7) 0.055(6) 0.028(5) 0.007(5) 0.030(6)
C90 0.040(6) 0.040(6) 0.041(6) 0.008(4) 0.010(5) 0.016(5)
C100 0.075(9) 0.088(9) 0.189(13) 0.052(9) 0.078(9) 0.040(7)
C101 0.115(9) 0.058(7) 0.099(8) 0.010(6) 0.031(7) 0.065(7)
C102 0.092(10) 0.126(10) 0.103(9) 0.023(8) -0.007(8) 0.066(9)
C103 0.077(8) 0.080(8) 0.080(7) 0.012(7) 0.034(7) 0.013(7)
C104 0.081(8) 0.098(8) 0.092(8) -0.007(7) 0.009(8) 0.034(7)
C105 0.085(8) 0.072(7) 0.102(8) 0.018(6) 0.024(7) 0.022(6)
C106 0.127(10) 0.054(7) 0.088(8) 0.021(6) 0.023(7) 0.059(7)
C110 0.101(8) 0.144(9) 0.125(7) 0.068(7) 0.049(6) 0.031(7)
C111 0.081(6) 0.080(5) 0.094(6) 0.045(4) 0.044(5) 0.030(5)
C112 0.086(6) 0.065(5) 0.121(7) 0.035(5) 0.057(5) 0.036(5)
C113 0.101(7) 0.074(5) 0.100(6) 0.035(5) 0.053(6) 0.020(5)
C114 0.087(6) 0.070(5) 0.101(7) 0.019(4) 0.037(5) 0.011(5)
C115 0.110(8) 0.089(7) 0.117(8) 0.014(6) 0.053(7) 0.030(6)
C116 0.105(8) 0.123(8) 0.105(7) 0.024(6) 0.057(7) 0.041(7)

loop_
_atom_type_symbol
_atom_type_description
_atom_type_scat_dispersion_real
_atom_type_scat_dispersion_imag
_atom_type_scat_source
C C 0.0033 0.0016 'International Tables Vol C Tables 4.2.6.8 and 6.1.1.4'
H H 0.0000 0.0000 'International Tables Vol C Tables 4.2.6.8 and 6.1.1.4'
Mg Mg 0.0486 0.0363 'International Tables Vol C Tables 4.2.6.8 and 6.1.1.4'
N N 0.0061 0.0033 'International Tables Vol C Tables 4.2.6.8 and 6.1.1.4'

loop_
_geom_angle_atom_site_label_1
_geom_angle_atom_site_label_2
_geom_angle_atom_site_label_3
_geom_angle
_geom_angle_site_symmetry_1
_geom_angle_site_symmetry_3
_geom_angle_publ_flag
C81' Mg1 N3 109.2(3) . . ?
C81' Mg1 N1 144.6(3) . . ?
N3 Mg1 N1 91.10(18) . . ?
C81' Mg1 N31 105.1(3) . . ?
N3 Mg1 N31 100.74(18) . . ?
N1 Mg1 N31 98.91(18) . . ?
N3 Mg1 C81 119.6(2) . . ?
N1 Mg1 C81 121.6(3) . . ?
N31 Mg1 C81 119.3(3) . . ?
C82 Mg2 N41 146.7(3) . . ?
C82 Mg2 N43 110.5(3) . . ?
N41 Mg2 N43 90.81(18) . . ?
C82 Mg2 N71 101.0(3) . . ?
N41 Mg2 N71 99.88(19) . . ?
N43 Mg2 N71 100.32(19) . . ?
N41 Mg2 C82' 122.9(3) . . ?
N43 Mg2 C82' 119.3(3) . . ?
C1 N1 C6 116.4(4) . . ?
C1 N1 Mg1 122.5(4) . . ?
C6 N1 Mg1 121.0(3) . . ?
N1 C1 C2 124.6(5) . . ?
N1 C1 C4 119.6(5) . . ?
C2 C1 C4 115.7(5) . . ?
C3 C2 C1 130.6(5) . . ?
N3 C3 C2 124.5(5) . . ?
N3 C3 C5 122.2(5) . . ?
C2 C3 C5 113.2(5) . . ?
C3 N3 C18 116.4(4) . . ?
C3 N3 Mg1 122.7(4) . . ?
C18 N3 Mg1 120.9(3) . . ?
C7 C6 C11 121.3(5) . . ?
C7 C6 N1 118.2(5) . . ?
C11 C6 N1 120.5(5) . . ?
C6 C7 C8 116.6(6) . . ?
C6 C7 C12 121.3(6) . . ?
C8 C7 C12 122.1(6) . . ?
C9 C8 C7 121.9(7) . . ?
C8 C9 C10 120.6(7) . . ?
C9 C10 C11 121.4(7) . . ?
C10 C11 C6 118.0(6) . . ?
C10 C11 C15 119.0(6) . . ?
C6 C11 C15 123.0(5) . . ?
C7 C12 C13 111.6(6) . . ?
C7 C12 C14 111.5(6) . . ?
C13 C12 C14 109.0(7) . . ?
C11 C15 C17 113.5(5) . . ?
C11 C15 C16 109.8(5) . . ?
C17 C15 C16 109.4(5) . . ?
C19 C18 N3 120.2(5) . . ?
C19 C18 C23 120.6(5) . . ?
N3 C18 C23 119.1(5) . . ?
C18 C19 C20 119.1(6) . . ?
C18 C19 C24 122.4(5) . . ?
C20 C19 C24 118.5(6) . . ?
C21 C20 C19 119.3(6) . . ?
C22 C21 C20 121.6(7) . . ?
C21 C22 C23 121.0(7) . . ?
C22 C23 C18 118.3(6) . . ?
C22 C23 C27 121.0(6) . . ?
C18 C23 C27 120.6(5) . . ?
C19 C24 C25 115.1(6) . . ?
C19 C24 C26 113.9(6) . . ?
C25 C24 C26 107.4(7) . . ?
C28 C27 C23 110.4(6) . . ?
C28 C27 C29 109.9(6) . . ?
C23 C27 C29 111.3(6) . . ?
C32 N31 C36 114.1(5) . . ?
C32 N31 Mg1 120.9(4) . . ?
C36 N31 Mg1 124.9(4) . . ?
N31 C32 C33 124.5(5) . . ?
C32 C33 C34 120.7(5) . . ?
N37 C34 C33 123.2(5) . . ?
N37 C34 C35 120.6(6) . . ?
C33 C34 C35 116.2(5) . . ?
C36 C35 C34 117.0(5) . . ?
N31 C36 C35 127.5(5) . . ?
C34 N37 C39 122.2(5) . . ?
C34 N37 C38 120.0(6) . . ?
C39 N37 C38 117.2(5) . . ?
C41 N41 C46 115.5(4) . . ?
C41 N41 Mg2 122.2(3) . . ?
C46 N41 Mg2 122.2(3) . . ?
N41 C41 C42 124.1(5) . . ?
N41 C41 C44 119.6(5) . . ?
C42 C41 C44 116.4(5) . . ?
C43 C42 C41 131.8(5) . . ?
N43 C43 C42 123.2(5) . . ?
N43 C43 C45 119.5(6) . . ?
C42 C43 C45 117.3(6) . . ?
C43 N43 C58' 117.6(11) . . ?
C43 N43 C58 118.6(5) . . ?
C43 N43 Mg2 123.0(4) . . ?
C58' N43 Mg2 119.0(10) . . ?
C58 N43 Mg2 118.0(5) . . ?
C51 C46 C47 122.0(5) . . ?
C51 C46 N41 121.9(5) . . ?
C47 C46 N41 116.0(6) . . ?
C48 C47 C46 115.9(7) . . ?
C48 C47 C52 121.8(7) . . ?
C46 C47 C52 122.1(6) . . ?
C49 C48 C47 121.8(7) . . ?
C48 C49 C50 121.1(7) . . ?
C49 C50 C51 120.2(7) . . ?
C46 C51 C50 118.6(6) . . ?
C46 C51 C55 123.4(5) . . ?
C50 C51 C55 117.9(6) . . ?
C53 C52 C47 112.3(6) . . ?
C53 C52 C54 108.6(6) . . ?
C47 C52 C54 113.7(6) . . ?
C57 C55 C51 112.0(5) . . ?
C57 C55 C56 111.1(6) . . ?
C51 C55 C56 112.9(6) . . ?
C59 C58 C63 120.0 . . ?
C59 C58 N43 124.1(5) . . ?
C63 C58 N43 115.9(5) . . ?
C58 C59 C60 120.0 . . ?
C58 C59 C64 123.7(6) . . ?
C60 C59 C64 116.1(7) . . ?
C61 C60 C59 120.0 . . ?
C60 C61 C62 120.0 . . ?
C61 C62 C63 120.0 . . ?
C62 C63 C58 120.0 . . ?
C62 C63 C67 120.1(5) . . ?
C58 C63 C67 119.9(5) . . ?
C59 C64 C65 110.2(10) . . ?
C59 C64 C66 112.7(11) . . ?
C65 C64 C66 112.2(10) . . ?
C69 C67 C63 111.1(10) . . ?
C69 C67 C68 108.3(9) . . ?
C63 C67 C68 115.8(9) . . ?
C59' C58' C63' 120.0 . . ?
C59' C58' N43 116.9(10) . . ?
C63' C58' N43 123.0(10) . . ?
C60' C59' C58' 120.0 . . ?
C60' C59' C64' 119.2(12) . . ?
C58' C59' C64' 120.7(12) . . ?
C61' C60' C59' 120.0 . . ?
C60' C61' C62' 120.0 . . ?
C61' C62' C63' 120.0 . . ?
C62' C63' C58' 120.0 . . ?
C62' C63' C67' 122.6(12) . . ?
C58' C63' C67' 117.1(12) . . ?
C59' C64' C66' 115.1(18) . . ?
C59' C64' C65' 111.2(18) . . ?
C66' C64' C65' 110.9(15) . . ?
C68' C67' C69' 110.3(14) . . ?
C68' C67' C63' 115.2(17) . . ?
C69' C67' C63' 112.5(17) . . ?
C76 N71 C72 116.6(5) . . ?
C76 N71 Mg2 123.2(4) . . ?
C72 N71 Mg2 120.2(4) . . ?
N71 C72 C73 125.4(6) . . ?
C72 C73 C74 117.7(6) . . ?
C75 C74 N77 123.0(6) . . ?
C75 C74 C73 116.3(6) . . ?
N77 C74 C73 120.6(6) . . ?
C74 C75 C76 121.9(6) . . ?
N71 C76 C75 122.1(6) . . ?
C74 N77 C78 120.8(6) . . ?
C74 N77 C79 119.1(6) . . ?
C78 N77 C79 119.6(6) . . ?
C83 C81 C82 61.3(5) . . ?
C83 C81 Mg1 124.9(6) . . ?
C82 C81 Mg1 140.5(6) . . ?
C83 C82 C81 56.9(5) . . ?
C83 C82 Mg2 136.5(7) . . ?
C81 C82 Mg2 150.7(6) . . ?
C81 C83 C84 118.7(7) . . ?
C81 C83 C90 115.3(7) . . ?
C84 C83 C90 115.3(6) . . ?
C81 C83 C82 61.8(5) . . ?
C84 C83 C82 120.9(7) . . ?
C90 C83 C82 114.4(7) . . ?
C85 C84 C89 120.0 . . ?
C85 C84 C83 118.4(5) . . ?
C89 C84 C83 121.6(5) . . ?
C84 C85 C86 120.0 . . ?
C87 C86 C85 120.0 . . ?
C86 C87 C88 120.0 . . ?
C87 C88 C89 120.0 . . ?
C88 C89 C84 120.0 . . ?
C83' C81' C82' 61.9(6) . . ?
C83' C81' Mg1 136.7(8) . . ?
C82' C81' Mg1 144.9(7) . . ?
C83' C82' C81' 56.1(6) . . ?
C83' C82' Mg2 127.0(7) . . ?
C81' C82' Mg2 144.5(8) . . ?
C81' C83' C90' 118.2(9) . . ?
C81' C83' C84' 117.9(9) . . ?
C90' C83' C84' 115.4(8) . . ?
C81' C83' C82' 62.1(6) . . ?
C90' C83' C82' 115.9(9) . . ?
C84' C83' C82' 116.9(9) . . ?
C85' C84' C89' 120.0 . . ?
C85' C84' C83' 116.8(7) . . ?
C89' C84' C83' 122.9(7) . . ?
C86' C85' C84' 120.0 . . ?
C85' C86' C87' 120.0 . . ?
C88' C87' C86' 120.0 . . ?
C87' C88' C89' 120.0 . . ?
C88' C89' C84' 120.0 . . ?
C102 C101 C106 120.0 . . ?
C102 C101 C100 119.8(7) . . ?
C106 C101 C100 120.0(7) . . ?
C103 C102 C101 120.0 . . ?
C102 C103 C104 120.0 . . ?
C103 C104 C105 120.0 . . ?
C106 C105 C104 120.0 . . ?
C105 C106 C101 120.0 . . ?
C202 C201 C206 120.0 . . ?
C202 C201 C200 119.3(10) . . ?
C206 C201 C200 116.9(10) . . ?
C203 C202 C201 120.0 . . ?
C202 C203 C204 120.0 . . ?
C205 C204 C203 120.0 . . ?
C204 C205 C206 120.0 . . ?
C205 C206 C201 120.0 . . ?
C116 C111 C112 115.6(8) . . ?
C116 C111 C110 122.9(9) . . ?
C112 C111 C110 121.2(8) . . ?
C111 C112 C113 122.5(8) . . ?
C114 C113 C112 118.0(8) . . ?
C115 C114 C113 120.5(9) . . ?
C114 C115 C116 120.3(10) . . ?
C111 C116 C115 122.9(9) . . ?
C122 C121 C126 120.0 . . ?
C122 C121 C120 118.5(8) . . ?
C126 C121 C120 121.4(8) . . ?
C121 C122 C123 120.0 . . ?
C124 C123 C122 120.0 . . ?
C123 C124 C125 120.0 . . ?
C126 C125 C124 120.0 . . ?
C125 C126 C121 120.0 . . ?
C222 C221 C226 120.0 . . ?
C222 C221 C220 121.3(8) . . ?
C226 C221 C220 118.7(8) . . ?
C223 C222 C221 120.0 . . ?
C224 C223 C222 120.0 . . ?
C223 C224 C225 120.0 . . ?
C226 C225 C224 120.0 . . ?
C225 C226 C221 120.0 . . ?
C130 C131 C132 121.4(8) . . ?
C130 C131 C136 118.2(8) . . ?
C132 C131 C136 120.0 . . ?
C131 C132 C133 120.0 . . ?
C134 C133 C132 120.0 . . ?
C133 C134 C135 120.0 . . ?
C136 C135 C134 120.0 . . ?
C135 C136 C131 120.0 . . ?
C230 C231 C232 119.6(9) . . ?
C230 C231 C236 120.4(9) . . ?
C232 C231 C236 120.0 . . ?
C231 C232 C233 120.0 . . ?
C234 C233 C232 120.0 . . ?
C233 C234 C235 120.0 . . ?
C236 C235 C234 120.0 . . ?
C235 C236 C231 120.0 . . ?
C140 C141 C142 119.0(8) . . ?
C140 C141 C146 121.0(8) . . ?
C142 C141 C146 120.0 . . ?
C141 C142 C143 120.0 . . ?
C144 C143 C142 120.0 . . ?
C143 C144 C145 120.0 . . ?
C146 C145 C144 120.0 . . ?
C145 C146 C141 120.0 . . ?
C240 C241 C242 119.3(9) . . ?
C240 C241 C246 120.5(9) . . ?
C242 C241 C246 120.0 . . ?
C241 C242 C243 120.0 . . ?
C244 C243 C242 120.0 . . ?
C243 C244 C245 120.0 . . ?
C246 C245 C244 120.0 . . ?
C245 C246 C241 120.0 . . ?
C152 C151 C156 120.0 . . ?
C152 C151 C150 118.9(8) . . ?
C156 C151 C150 120.2(8) . . ?
C153 C152 C151 120.0 . . ?
C152 C153 C154 120.0 . . ?
C155 C154 C153 120.0 . . ?
C156 C155 C154 120.0 . . ?
C155 C156 C151 120.0 . . ?
C252 C251 C256 120.0 . . ?
C252 C251 C250 120.8(8) . . ?
C256 C251 C250 119.0(8) . . ?
C253 C252 C251 120.0 . . ?
C252 C253 C254 120.0 . . ?
C255 C254 C253 120.0 . . ?
C254 C255 C256 120.0 . . ?
C255 C256 C251 120.0 . . ?

loop_
_geom_bond_atom_site_label_1
_geom_bond_atom_site_label_2
_geom_bond_distance
_geom_bond_site_symmetry_2
_geom_bond_publ_flag
Mg1 C81' 2.074(9) . ?
Mg1 N3 2.098(4) . ?
Mg1 N1 2.106(4) . ?
Mg1 N31 2.118(5) . ?
Mg1 C81 2.200(9) . ?
Mg2 C82 2.017(9) . ?
Mg2 N41 2.093(5) . ?
Mg2 N43 2.105(4) . ?
Mg2 N71 2.136(5) . ?
Mg2 C82' 2.152(11) . ?
N1 C1 1.316(6) . ?
N1 C6 1.441(6) . ?
C1 C2 1.408(7) . ?
C1 C4 1.502(7) . ?
C2 C3 1.386(8) . ?
C3 N3 1.323(6) . ?
C3 C5 1.520(7) . ?
N3 C18 1.417(7) . ?
C6 C7 1.397(8) . ?
C6 C11 1.415(8) . ?
C7 C8 1.433(9) . ?
C7 C12 1.509(9) . ?
C8 C9 1.341(10) . ?
C9 C10 1.367(9) . ?
C10 C11 1.393(8) . ?
C11 C15 1.509(8) . ?
C12 C13 1.530(10) . ?
C12 C14 1.567(9) . ?
C15 C17 1.530(9) . ?
C15 C16 1.539(8) . ?
C18 C19 1.394(8) . ?
C18 C23 1.423(8) . ?
C19 C20 1.410(8) . ?
C19 C24 1.505(9) . ?
C20 C21 1.391(10) . ?
C21 C22 1.360(10) . ?
C22 C23 1.392(9) . ?
C23 C27 1.542(9) . ?
C24 C25 1.516(9) . ?
C24 C26 1.550(10) . ?
C27 C28 1.465(9) . ?
C27 C29 1.564(8) . ?
N31 C32 1.344(6) . ?
N31 C36 1.350(6) . ?
C32 C33 1.363(7) . ?
C33 C34 1.390(8) . ?
C34 N37 1.338(7) . ?
C34 C35 1.444(8) . ?
C35 C36 1.352(7) . ?
N37 C39 1.456(8) . ?
N37 C38 1.457(8) . ?
N41 C41 1.344(6) . ?
N41 C46 1.464(7) . ?
C41 C42 1.383(8) . ?
C41 C44 1.535(8) . ?
C42 C43 1.382(8) . ?
C43 N43 1.330(7) . ?
C43 C45 1.519(8) . ?
N43 C58' 1.393(11) . ?
N43 C58 1.502(7) . ?
C46 C51 1.360(8) . ?
C46 C47 1.418(8) . ?
C47 C48 1.401(10) . ?
C47 C52 1.512(9) . ?
C48 C49 1.338(10) . ?
C49 C50 1.362(9) . ?
C50 C51 1.393(8) . ?
C51 C55 1.495(8) . ?
C52 C53 1.487(9) . ?
C52 C54 1.525(9) . ?
C55 C57 1.486(9) . ?
C55 C56 1.539(9) . ?
C58 C59 1.3900 . ?
C58 C63 1.3900 . ?
C59 C60 1.3900 . ?
C59 C64 1.488(11) . ?
C60 C61 1.3900 . ?
C61 C62 1.3900 . ?
C62 C63 1.3900 . ?
C63 C67 1.555(12) . ?
C64 C65 1.525(11) . ?
C64 C66 1.527(13) . ?
C67 C69 1.522(12) . ?
C67 C68 1.564(11) . ?
C58' C59' 1.3900 . ?
C58' C63' 1.3900 . ?
C59' C60' 1.3900 . ?
C59' C64' 1.505(16) . ?
C60' C61' 1.3900 . ?
C61' C62' 1.3900 . ?
C62' C63' 1.3900 . ?
C63' C67' 1.551(16) . ?
C64' C66' 1.528(16) . ?
C64' C65' 1.540(16) . ?
C67' C68' 1.525(15) . ?
C67' C69' 1.526(16) . ?
N71 C76 1.312(7) . ?
N71 C72 1.337(7) . ?
C72 C73 1.361(8) . ?
C73 C74 1.404(8) . ?
C74 C75 1.361(8) . ?
C74 N77 1.366(8) . ?
C75 C76 1.375(8) . ?
N77 C78 1.411(9) . ?
N77 C79 1.428(9) . ?
C81 C83 1.494(10) . ?
C81 C82 1.570(10) . ?
C82 C83 1.563(10) . ?
C83 C84 1.516(8) . ?
C83 C90 1.523(10) . ?
C84 C85 1.3900 . ?
C84 C89 1.3900 . ?
C85 C86 1.3900 . ?
C86 C87 1.3900 . ?
C87 C88 1.3900 . ?
C88 C89 1.3900 . ?
C81' C83' 1.483(11) . ?
C81' C82' 1.578(11) . ?
C82' C83' 1.575(12) . ?
C83' C90' 1.490(11) . ?
C83' C84' 1.531(10) . ?
C84' C85' 1.3900 . ?
C84' C89' 1.3900 . ?
C85' C86' 1.3900 . ?
C86' C87' 1.3900 . ?
C87' C88' 1.3900 . ?
C88' C89' 1.3900 . ?
C100 C101 1.404(12) . ?
C101 C102 1.3900 . ?
C101 C106 1.3900 . ?
C102 C103 1.3900 . ?
C103 C104 1.3900 . ?
C104 C105 1.3900 . ?
C105 C106 1.3900 . ?
C200 C201 1.430(17) . ?
C201 C202 1.3900 . ?
C201 C206 1.3900 . ?
C202 C203 1.3900 . ?
C203 C204 1.3900 . ?
C204 C205 1.3900 . ?
C205 C206 1.3900 . ?
C110 C111 1.447(11) . ?
C111 C116 1.359(11) . ?
C111 C112 1.370(10) . ?
C112 C113 1.389(11) . ?
C113 C114 1.371(11) . ?
C114 C115 1.321(11) . ?
C115 C116 1.365(12) . ?
C120 C121 1.46(2) . ?
C121 C122 1.3900 . ?
C121 C126 1.3900 . ?
C122 C123 1.3900 . ?
C123 C124 1.3900 . ?
C124 C125 1.3900 . ?
C125 C126 1.3900 . ?
C220 C221 1.46(3) . ?
C221 C222 1.3900 . ?
C221 C226 1.3900 . ?
C222 C223 1.3900 . ?
C223 C224 1.3900 . ?
C224 C225 1.3900 . ?
C225 C226 1.3900 . ?
C130 C131 1.38(2) . ?
C131 C132 1.3900 . ?
C131 C136 1.3900 . ?
C132 C133 1.3900 . ?
C133 C134 1.3900 . ?
C134 C135 1.3900 . ?
C135 C136 1.3900 . ?
C230 C231 1.39(3) . ?
C231 C232 1.3900 . ?
C231 C236 1.3900 . ?
C232 C233 1.3900 . ?
C233 C234 1.3900 . ?
C234 C235 1.3900 . ?
C235 C236 1.3900 . ?
C140 C141 1.32(4) . ?
C141 C142 1.3900 . ?
C141 C146 1.3900 . ?
C142 C143 1.3900 . ?
C143 C144 1.3900 . ?
C144 C145 1.3900 . ?
C145 C146 1.3900 . ?
C240 C241 1.32(4) . ?
C241 C242 1.3900 . ?
C241 C246 1.3900 . ?
C242 C243 1.3900 . ?
C243 C244 1.3900 . ?
C244 C245 1.3900 . ?
C245 C246 1.3900 . ?
C150 C151 1.64(3) . ?
C151 C152 1.3900 . ?
C151 C156 1.3900 . ?
C152 C153 1.3900 . ?
C153 C154 1.3900 . ?
C154 C155 1.3900 . ?
C155 C156 1.3900 . ?
C250 C251 1.64(3) . ?
C251 C252 1.3900 . ?
C251 C256 1.3900 . ?
C252 C253 1.3900 . ?
C253 C254 1.3900 . ?
C254 C255 1.3900 . ?
C255 C256 1.3900 . ?
